data_1508889
loop_
_publ_author_name
'Masuda, Motoki'
'Maeda, Chihiro'
'Yoshioka, Naoki'

_publ_section_title
;
 Synthesis of Carbazole-Based Selenaporphyrin via Annulation.
;
_journal_issue 3
_journal_name_full 'Organic letters'
_journal_page_first 578
_journal_page_last 581
_journal_paper_doi 10.1021/ol303392g
_journal_volume 15
_journal_year 2013
_chemical_formula_sum 'C54 H62 N2 O4'
_chemical_formula_weight 803.06
_chemical_name_systematic
; 
 ? 
;
_space_group_IT_number 2
_symmetry_cell_setting triclinic
_symmetry_Int_Tables_number 2
_symmetry_space_group_name_Hall '-P 1'
_symmetry_space_group_name_H-M 'P -1'
_atom_sites_solution_hydrogens geom
_atom_sites_solution_primary direct
_atom_sites_solution_secondary difmap
_audit_creation_method SHELXL-97
_cell_angle_alpha 80.5192(13)
_cell_angle_beta 80.3028(12)
_cell_angle_gamma 76.9564(13)
_cell_formula_units_Z 2
_cell_length_a 10.8252(2)
_cell_length_b 14.0413(3)
_cell_length_c 16.0269(3)
_cell_measurement_temperature 93(2)
_cell_volume 2318.87(8)
_computing_structure_refinement 'SHELXL-97 (Sheldrick, 1997)'
_computing_structure_solution 'SHELXS-97 (Sheldrick, 1990)'
_diffrn_ambient_temperature 93(2)
_diffrn_measured_fraction_theta_full 0.975
_diffrn_measured_fraction_theta_max 0.975
_diffrn_measurement_device_type 'Rigaku RAXIS-RAPID'
_diffrn_measurement_method \w
_diffrn_radiation_monochromator graphite
_diffrn_radiation_source 'fine-focus sealed tube'
_diffrn_radiation_type CuK\a
_diffrn_radiation_wavelength 1.54187
_diffrn_reflns_av_R_equivalents 0.0486
_diffrn_reflns_av_sigmaI/netI 0.0666
_diffrn_reflns_limit_h_max 13
_diffrn_reflns_limit_h_min -12
_diffrn_reflns_limit_k_max 16
_diffrn_reflns_limit_k_min -15
_diffrn_reflns_limit_l_max 19
_diffrn_reflns_limit_l_min -19
_diffrn_reflns_number 25548
_diffrn_reflns_theta_full 68.19
_diffrn_reflns_theta_max 68.19
_diffrn_reflns_theta_min 3.26
_exptl_absorpt_coefficient_mu 0.557
_exptl_absorpt_correction_T_max 0.9464
_exptl_absorpt_correction_T_min 0.8968
_exptl_absorpt_correction_type multi-scan
_exptl_crystal_colour yellow
_exptl_crystal_density_diffrn 1.150
_exptl_crystal_density_method 'not measured'
_exptl_crystal_description prism
_exptl_crystal_F_000 864
_exptl_crystal_size_max 0.20
_exptl_crystal_size_mid 0.15
_exptl_crystal_size_min 0.10
_refine_diff_density_max 0.600
_refine_diff_density_min -0.310
_refine_diff_density_rms 0.064
_refine_ls_extinction_method none
_refine_ls_goodness_of_fit_ref 1.362
_refine_ls_hydrogen_treatment constr
_refine_ls_matrix_type full
_refine_ls_number_parameters 555
_refine_ls_number_reflns 8265
_refine_ls_number_restraints 0
_refine_ls_restrained_S_all 1.362
_refine_ls_R_factor_all 0.1387
_refine_ls_R_factor_gt 0.0890
_refine_ls_shift/su_max 0.002
_refine_ls_shift/su_mean 0.000
_refine_ls_structure_factor_coef Fsqd
_refine_ls_weighting_details 'calc w=1/[\s^2^(Fo^2^)+(0.1000P)^2^+0.0000P] where P=(Fo^2^+2Fc^2^)/3'
_refine_ls_weighting_scheme calc
_refine_ls_wR_factor_gt 0.2320
_refine_ls_wR_factor_ref 0.2659
_reflns_number_gt 4489
_reflns_number_total 8265
_reflns_threshold_expression >2sigma(I)
_cod_data_source_file ol303392g_si_002.cif
_cod_data_source_block 120815cm
_cod_database_code 1508889

loop_
_symmetry_equiv_pos_as_xyz
'x, y, z'
'-x, -y, -z'

loop_
_atom_site_label
_atom_site_type_symbol
_atom_site_fract_x
_atom_site_fract_y
_atom_site_fract_z
_atom_site_U_iso_or_equiv
_atom_site_adp_type
_atom_site_occupancy
_atom_site_symmetry_multiplicity
_atom_site_calc_flag
_atom_site_refinement_flags
O1 O 0.8371(2) 0.50276(19) 0.40791(15) 0.0545(7) Uani 1 1 d .
N1 N 0.9689(3) 0.3467(2) 0.33150(19) 0.0530(8) Uani 1 1 d .
H1 H 0.9276 0.3540 0.3830 0.064 Uiso 1 1 calc R
O2 O 0.6820(2) 0.3668(2) 0.39900(18) 0.0662(8) Uani 1 1 d .
O3 O 0.8316(3) 0.0848(2) 0.42461(16) 0.0650(8) Uani 1 1 d .
C12 C 0.9974(4) 0.5200(3) 0.2823(2) 0.0519(10) Uani 1 1 d .
C6 C 1.0018(3) 0.2591(3) 0.2978(2) 0.0508(10) Uani 1 1 d .
C8 C 1.0745(3) 0.3811(3) 0.1985(2) 0.0500(10) Uani 1 1 d .
N2 N 0.7264(3) 0.4679(2) 0.63384(18) 0.0532(8) Uani 1 1 d .
H2 H 0.7862 0.4541 0.5905 0.064 Uiso 1 1 calc R
C23 C 0.6587(4) 0.4013(3) 0.6826(2) 0.0527(10) Uani 1 1 d .
C22 C 0.6882(4) 0.5584(3) 0.6618(2) 0.0523(10) Uani 1 1 d .
C7 C 1.0085(3) 0.4200(3) 0.2749(2) 0.0505(9) Uani 1 1 d .
C28 C 0.6618(3) 0.3037(3) 0.6773(2) 0.0506(10) Uani 1 1 d .
C24 C 0.5710(3) 0.4511(3) 0.7451(2) 0.0531(10) Uani 1 1 d .
C15 C 0.8777(3) 0.6456(3) 0.4830(2) 0.0465(9) Uani 1 1 d .
C10 C 1.1220(4) 0.5408(3) 0.1389(2) 0.0544(10) Uani 1 1 d .
C31 C 0.9157(4) 0.2008(3) 0.4825(2) 0.0538(10) Uani 1 1 d .
H3 H 0.9908 0.2272 0.4752 0.065 Uiso 1 1 calc R
C16 C 0.8129(4) 0.6516(3) 0.5502(2) 0.0543(10) Uani 1 1 d .
C13 C 0.9292(4) 0.5558(3) 0.3630(2) 0.0522(10) Uani 1 1 d .
C29 C 0.7567(4) 0.2524(3) 0.6151(2) 0.0555(10) Uani 1 1 d .
C5 C 1.0675(3) 0.2775(3) 0.2133(2) 0.0499(9) Uani 1 1 d .
C30 C 0.8317(3) 0.2204(3) 0.5580(2) 0.0484(9) Uani 1 1 d .
C27 C 0.5726(4) 0.2565(3) 0.7320(2) 0.0579(11) Uani 1 1 d .
H4 H 0.5727 0.1899 0.7273 0.069 Uiso 1 1 calc R
C1 C 0.9769(4) 0.1665(3) 0.3328(2) 0.0515(10) Uani 1 1 d .
C19 C 0.5714(4) 0.7253(3) 0.7415(2) 0.0541(10) Uani 1 1 d .
C11 C 1.0546(4) 0.5770(3) 0.2150(2) 0.0555(10) Uani 1 1 d .
H5 H 1.0485 0.6444 0.2199 0.067 Uiso 1 1 calc R
C14 C 0.9493(3) 0.6275(3) 0.4019(2) 0.0461(9) Uani 1 1 d .
H6 H 1.0108 0.6659 0.3758 0.055 Uiso 1 1 calc R
C20 C 0.5353(4) 0.6353(3) 0.7707(2) 0.0593(11) Uani 1 1 d .
H7 H 0.4700 0.6314 0.8181 0.071 Uiso 1 1 calc R
C9 C 1.1295(4) 0.4409(3) 0.1334(2) 0.0504(9) Uani 1 1 d .
H8 H 1.1738 0.4141 0.0834 0.060 Uiso 1 1 calc R
C33 C 1.1103(4) 0.0206(3) 0.1447(2) 0.0614(11) Uani 1 1 d .
C2 C 1.0146(4) 0.0931(3) 0.2806(2) 0.0576(10) Uani 1 1 d .
H9 H 0.9975 0.0296 0.3026 0.069 Uiso 1 1 calc R
C4 C 1.1036(4) 0.2001(3) 0.1647(2) 0.0540(10) Uani 1 1 d .
H10 H 1.1475 0.2106 0.1085 0.065 Uiso 1 1 calc R
C3 C 1.0769(4) 0.1078(3) 0.1967(2) 0.0542(10) Uani 1 1 d .
C18 C 0.6676(4) 0.7282(3) 0.6707(2) 0.0568(10) Uani 1 1 d .
H11 H 0.6945 0.7889 0.6508 0.068 Uiso 1 1 calc R
C25 C 0.4830(4) 0.4019(3) 0.7999(2) 0.0568(11) Uani 1 1 d .
H12 H 0.4237 0.4358 0.8413 0.068 Uiso 1 1 calc R
C17 C 0.7246(4) 0.6486(3) 0.6291(2) 0.0522(10) Uani 1 1 d .
C39 C 1.3223(4) 0.5550(3) 0.0346(3) 0.0718(12) Uani 1 1 d .
H13 H 1.3713 0.5418 0.0829 0.108 Uiso 1 1 calc R
H14 H 1.3607 0.5990 -0.0115 0.108 Uiso 1 1 calc R
H15 H 1.3238 0.4929 0.0139 0.108 Uiso 1 1 calc R
C26 C 0.4810(4) 0.3051(3) 0.7948(2) 0.0575(11) Uani 1 1 d .
C49 C 0.7182(4) 0.5300(3) 0.3725(3) 0.0616(11) Uani 1 1 d .
H49 H 0.7344 0.5246 0.3106 0.074 Uiso 1 1 calc R
H50 H 0.6769 0.5991 0.3801 0.074 Uiso 1 1 calc R
C32 C 0.9082(4) 0.1514(3) 0.4194(2) 0.0536(10) Uani 1 1 d .
C37 C 1.1809(4) 0.6051(3) 0.0640(3) 0.0588(11) Uani 1 1 d .
O4 O 0.6472(3) -0.0364(3) 0.4577(3) 0.1018(12) Uani 1 1 d .
C21 C 0.5910(3) 0.5514(3) 0.7332(2) 0.0512(10) Uani 1 1 d .
C51 C 0.5987(4) 0.3012(3) 0.4351(3) 0.0685(12) Uani 1 1 d .
H57 H 0.5802 0.3021 0.4970 0.103 Uiso 1 1 calc R
H58 H 0.6399 0.2343 0.4231 0.103 Uiso 1 1 calc R
H59 H 0.5187 0.3221 0.4101 0.103 Uiso 1 1 calc R
C41 C 0.5038(4) 0.8176(3) 0.7821(3) 0.0662(12) Uani 1 1 d .
C45 C 0.3853(4) 0.2491(3) 0.8509(3) 0.0644(12) Uani 1 1 d .
C52 C 0.7927(5) 0.0332(3) 0.5073(3) 0.0740(13) Uani 1 1 d .
H51 H 0.7173 0.0744 0.5374 0.089 Uiso 1 1 calc R
H52 H 0.8631 0.0181 0.5426 0.089 Uiso 1 1 calc R
C34 C 1.1923(5) 0.0440(3) 0.0593(3) 0.0781(14) Uani 1 1 d .
H16 H 1.1445 0.1002 0.0251 0.117 Uiso 1 1 calc R
H17 H 1.2137 -0.0136 0.0285 0.117 Uiso 1 1 calc R
H18 H 1.2713 0.0603 0.0698 0.117 Uiso 1 1 calc R
C36 C 1.1868(4) -0.0683(3) 0.1948(3) 0.0731(13) Uani 1 1 d .
H19 H 1.2617 -0.0503 0.2101 0.110 Uiso 1 1 calc R
H20 H 1.2151 -0.1222 0.1597 0.110 Uiso 1 1 calc R
H21 H 1.1329 -0.0897 0.2469 0.110 Uiso 1 1 calc R
C53 C 0.7603(5) -0.0600(4) 0.4924(3) 0.0810(14) Uani 1 1 d .
H53 H 0.8297 -0.0947 0.4528 0.097 Uiso 1 1 calc R
H54 H 0.7507 -0.1041 0.5470 0.097 Uiso 1 1 calc R
C35 C 0.9861(4) -0.0034(4) 0.1266(3) 0.0780(14) Uani 1 1 d .
H22 H 0.9370 -0.0258 0.1805 0.117 Uiso 1 1 calc R
H23 H 1.0075 -0.0555 0.0896 0.117 Uiso 1 1 calc R
H24 H 0.9349 0.0559 0.0981 0.117 Uiso 1 1 calc R
C38 C 1.1049(5) 0.6194(4) -0.0107(3) 0.0856(15) Uani 1 1 d .
H25 H 1.1013 0.5549 -0.0249 0.128 Uiso 1 1 calc R
H26 H 1.1469 0.6566 -0.0604 0.128 Uiso 1 1 calc R
H27 H 1.0179 0.6560 0.0051 0.128 Uiso 1 1 calc R
C42 C 0.5617(5) 0.9071(4) 0.7418(3) 0.0981(17) Uani 1 1 d .
H28 H 0.6528 0.8930 0.7480 0.147 Uiso 1 1 calc R
H29 H 0.5173 0.9643 0.7705 0.147 Uiso 1 1 calc R
H30 H 0.5519 0.9214 0.6810 0.147 Uiso 1 1 calc R
C43 C 0.5202(5) 0.7998(4) 0.8765(3) 0.0925(16) Uani 1 1 d .
H31 H 0.4726 0.7497 0.9064 0.139 Uiso 1 1 calc R
H32 H 0.4873 0.8615 0.9013 0.139 Uiso 1 1 calc R
H33 H 0.6112 0.7769 0.8824 0.139 Uiso 1 1 calc R
C46 C 0.4597(5) 0.1555(4) 0.8993(3) 0.0825(15) Uani 1 1 d .
H34 H 0.5071 0.1109 0.8585 0.124 Uiso 1 1 calc R
H35 H 0.3994 0.1224 0.9399 0.124 Uiso 1 1 calc R
H36 H 0.5198 0.1737 0.9303 0.124 Uiso 1 1 calc R
C47 C 0.3010(5) 0.2170(4) 0.7956(3) 0.0933(16) Uani 1 1 d .
H37 H 0.2485 0.2756 0.7672 0.140 Uiso 1 1 calc R
H38 H 0.2453 0.1763 0.8323 0.140 Uiso 1 1 calc R
H39 H 0.3561 0.1787 0.7525 0.140 Uiso 1 1 calc R
C54 C 0.6075(6) -0.1202(4) 0.4403(4) 0.0999(17) Uani 1 1 d .
H60 H 0.6764 -0.1577 0.4034 0.150 Uiso 1 1 calc R
H61 H 0.5310 -0.0985 0.4116 0.150 Uiso 1 1 calc R
H62 H 0.5879 -0.1621 0.4941 0.150 Uiso 1 1 calc R
C40 C 1.1864(5) 0.7049(3) 0.0874(3) 0.0860(15) Uani 1 1 d .
H40 H 1.0997 0.7398 0.1065 0.129 Uiso 1 1 calc R
H41 H 1.2242 0.7442 0.0373 0.129 Uiso 1 1 calc R
H42 H 1.2390 0.6949 0.1335 0.129 Uiso 1 1 calc R
C48 C 0.2973(5) 0.3099(4) 0.9155(3) 0.0851(15) Uani 1 1 d .
H43 H 0.3485 0.3295 0.9522 0.128 Uiso 1 1 calc R
H44 H 0.2388 0.2704 0.9506 0.128 Uiso 1 1 calc R
H45 H 0.2478 0.3689 0.8855 0.128 Uiso 1 1 calc R
C44 C 0.3621(5) 0.8396(4) 0.7716(4) 0.114(2) Uani 1 1 d .
H46 H 0.3531 0.8548 0.7107 0.171 Uiso 1 1 calc R
H47 H 0.3171 0.8962 0.8008 0.171 Uiso 1 1 calc R
H48 H 0.3252 0.7819 0.7964 0.171 Uiso 1 1 calc R
C50 C 0.6337(4) 0.4625(3) 0.4174(3) 0.0620(11) Uani 1 1 d .
H55 H 0.6255 0.4632 0.4798 0.074 Uiso 1 1 calc R
H56 H 0.5473 0.4858 0.4000 0.074 Uiso 1 1 calc R

loop_
_atom_site_aniso_label
_atom_site_aniso_U_11
_atom_site_aniso_U_22
_atom_site_aniso_U_33
_atom_site_aniso_U_23
_atom_site_aniso_U_13
_atom_site_aniso_U_12
O1 0.0491(15) 0.0570(17) 0.0577(15) -0.0095(13) -0.0072(12) -0.0100(13)
N1 0.058(2) 0.056(2) 0.0396(16) -0.0094(16) -0.0020(14) -0.0013(17)
O2 0.0555(17) 0.064(2) 0.0769(19) -0.0098(16) -0.0039(14) -0.0107(15)
O3 0.078(2) 0.0655(19) 0.0512(16) -0.0061(14) 0.0020(14) -0.0230(16)
C12 0.054(2) 0.054(3) 0.046(2) -0.0100(19) -0.0083(18) -0.005(2)
C6 0.042(2) 0.059(3) 0.048(2) -0.019(2) -0.0019(16) 0.0004(19)
C8 0.046(2) 0.060(3) 0.041(2) -0.0144(19) -0.0008(16) -0.0030(19)
N2 0.0511(19) 0.065(2) 0.0390(16) -0.0075(16) -0.0010(14) -0.0049(17)
C23 0.050(2) 0.058(3) 0.047(2) -0.005(2) -0.0088(18) -0.006(2)
C22 0.051(2) 0.056(3) 0.047(2) -0.009(2) -0.0087(17) -0.002(2)
C7 0.045(2) 0.050(3) 0.055(2) -0.011(2) -0.0082(17) -0.0030(19)
C28 0.049(2) 0.063(3) 0.0355(19) -0.0057(18) 0.0006(16) -0.008(2)
C24 0.043(2) 0.073(3) 0.038(2) -0.0126(19) 0.0000(16) -0.002(2)
C15 0.047(2) 0.045(2) 0.048(2) -0.0090(18) -0.0054(17) -0.0092(18)
C10 0.058(2) 0.052(3) 0.051(2) -0.0090(19) -0.0091(18) -0.004(2)
C31 0.053(2) 0.056(3) 0.054(2) -0.013(2) -0.0060(18) -0.009(2)
C16 0.050(2) 0.058(3) 0.053(2) -0.007(2) -0.0073(19) -0.008(2)
C13 0.050(2) 0.052(3) 0.053(2) -0.0081(19) -0.0052(18) -0.0053(19)
C29 0.060(2) 0.059(3) 0.044(2) -0.0057(19) -0.0066(19) -0.007(2)
C5 0.049(2) 0.053(3) 0.045(2) -0.0087(18) -0.0008(17) -0.0080(19)
C30 0.050(2) 0.049(2) 0.044(2) -0.0039(18) -0.0034(17) -0.0092(18)
C27 0.060(2) 0.062(3) 0.051(2) -0.014(2) -0.0092(19) -0.004(2)
C1 0.053(2) 0.052(3) 0.046(2) -0.0013(19) -0.0026(17) -0.0086(19)
C19 0.057(2) 0.061(3) 0.043(2) -0.0019(19) -0.0089(18) -0.012(2)
C11 0.054(2) 0.052(3) 0.060(2) -0.015(2) -0.0099(19) -0.002(2)
C14 0.045(2) 0.043(2) 0.049(2) -0.0104(18) -0.0032(16) -0.0077(17)
C20 0.062(3) 0.071(3) 0.041(2) -0.011(2) -0.0018(18) -0.007(2)
C9 0.053(2) 0.050(3) 0.047(2) -0.0118(19) -0.0049(17) -0.0047(19)
C33 0.073(3) 0.057(3) 0.050(2) -0.012(2) 0.000(2) -0.010(2)
C2 0.062(3) 0.059(3) 0.049(2) -0.009(2) 0.0012(19) -0.011(2)
C4 0.059(2) 0.062(3) 0.0383(19) -0.0079(19) -0.0014(17) -0.010(2)
C3 0.057(2) 0.060(3) 0.044(2) -0.0059(19) -0.0007(17) -0.014(2)
C18 0.055(2) 0.064(3) 0.050(2) -0.011(2) -0.0090(19) -0.005(2)
C25 0.053(2) 0.070(3) 0.045(2) -0.019(2) 0.0012(18) -0.006(2)
C17 0.051(2) 0.061(3) 0.045(2) -0.004(2) -0.0120(17) -0.010(2)
C39 0.080(3) 0.072(3) 0.061(3) -0.010(2) -0.001(2) -0.015(3)
C26 0.051(2) 0.076(3) 0.042(2) -0.012(2) 0.0015(17) -0.008(2)
C49 0.049(2) 0.069(3) 0.067(3) -0.007(2) -0.012(2) -0.008(2)
C32 0.052(2) 0.052(3) 0.053(2) -0.0032(19) -0.0003(18) -0.011(2)
C37 0.063(3) 0.054(3) 0.062(2) -0.016(2) -0.007(2) -0.012(2)
O4 0.065(2) 0.085(3) 0.158(3) -0.020(2) -0.007(2) -0.024(2)
C21 0.047(2) 0.061(3) 0.042(2) -0.0049(19) -0.0035(17) -0.007(2)
C51 0.054(3) 0.079(3) 0.077(3) -0.005(2) -0.013(2) -0.021(2)
C41 0.073(3) 0.071(3) 0.052(2) -0.014(2) 0.001(2) -0.013(3)
C45 0.067(3) 0.066(3) 0.056(2) -0.013(2) 0.006(2) -0.010(2)
C52 0.104(4) 0.066(3) 0.051(2) 0.000(2) 0.007(2) -0.032(3)
C34 0.108(4) 0.063(3) 0.059(3) -0.018(2) 0.020(2) -0.023(3)
C36 0.088(3) 0.062(3) 0.066(3) -0.015(2) -0.008(2) -0.004(3)
C53 0.086(4) 0.085(4) 0.069(3) 0.003(3) -0.001(3) -0.029(3)
C35 0.086(3) 0.084(4) 0.068(3) -0.020(3) -0.006(2) -0.020(3)
C38 0.097(4) 0.086(4) 0.071(3) 0.013(3) -0.023(3) -0.022(3)
C42 0.121(5) 0.080(4) 0.086(4) -0.018(3) 0.013(3) -0.021(3)
C43 0.122(4) 0.093(4) 0.063(3) -0.023(3) -0.002(3) -0.022(3)
C46 0.089(4) 0.081(4) 0.068(3) -0.010(3) 0.017(3) -0.018(3)
C47 0.083(4) 0.117(4) 0.088(4) -0.028(3) 0.005(3) -0.039(3)
C54 0.118(5) 0.087(4) 0.105(4) 0.004(3) -0.028(3) -0.044(4)
C40 0.110(4) 0.064(3) 0.080(3) -0.011(3) 0.007(3) -0.023(3)
C48 0.088(3) 0.080(3) 0.080(3) -0.025(3) 0.034(3) -0.026(3)
C44 0.085(4) 0.108(5) 0.144(5) -0.055(4) -0.012(4) 0.017(3)
C50 0.044(2) 0.083(3) 0.061(2) -0.025(2) -0.0069(19) -0.006(2)

loop_
_atom_type_symbol
_atom_type_description
_atom_type_scat_dispersion_real
_atom_type_scat_dispersion_imag
_atom_type_scat_source
C C 0.0181 0.0091 'International Tables Vol C Tables 4.2.6.8 and 6.1.1.4'
H H 0.0000 0.0000 'International Tables Vol C Tables 4.2.6.8 and 6.1.1.4'
N N 0.0311 0.0180 'International Tables Vol C Tables 4.2.6.8 and 6.1.1.4'
O O 0.0492 0.0322 'International Tables Vol C Tables 4.2.6.8 and 6.1.1.4'

loop_
_geom_angle_atom_site_label_1
_geom_angle_atom_site_label_2
_geom_angle_atom_site_label_3
_geom_angle
C13 O1 C49 112.4(3)
C7 N1 C6 110.8(3)
C7 N1 H1 124.6
C6 N1 H1 124.6
C50 O2 C51 113.0(3)
C32 O3 C52 118.9(3)
C11 C12 C7 117.6(3)
C11 C12 C13 124.6(4)
C7 C12 C13 117.7(4)
N1 C6 C1 130.0(3)
N1 C6 C5 107.7(4)
C1 C6 C5 122.3(3)
C9 C8 C7 120.0(4)
C9 C8 C5 134.9(3)
C7 C8 C5 105.1(3)
C22 N2 C23 110.9(3)
C22 N2 H2 124.6
C23 N2 H2 124.6
N2 C23 C28 131.5(3)
N2 C23 C24 107.9(4)
C28 C23 C24 120.6(4)
N2 C22 C17 130.9(4)
N2 C22 C21 108.0(4)
C17 C22 C21 121.0(4)
N1 C7 C12 130.4(3)
N1 C7 C8 109.4(3)
C12 C7 C8 120.1(4)
C23 C28 C27 118.7(3)
C23 C28 C29 119.8(3)
C27 C28 C29 121.5(4)
C25 C24 C23 119.7(4)
C25 C24 C21 133.2(3)
C23 C24 C21 106.9(3)
C16 C15 C14 172.7(4)
C9 C10 C11 116.8(4)
C9 C10 C37 119.7(3)
C11 C10 C37 123.4(4)
C32 C31 C30 131.4(4)
C32 C31 H3 114.3
C30 C31 H3 114.3
C15 C16 C17 171.7(4)
C14 C13 O1 115.6(3)
C14 C13 C12 128.8(4)
O1 C13 C12 115.5(3)
C30 C29 C28 172.5(4)
C4 C5 C6 117.9(4)
C4 C5 C8 135.1(3)
C6 C5 C8 107.0(3)
C29 C30 C31 169.2(4)
C28 C27 C26 122.2(4)
C28 C27 H4 118.9
C26 C27 H4 118.9
C2 C1 C6 116.7(3)
C2 C1 C32 122.8(4)
C6 C1 C32 120.4(4)
C20 C19 C18 117.2(4)
C20 C19 C41 120.9(4)
C18 C19 C41 121.9(4)
C12 C11 C10 123.9(4)
C12 C11 H5 118.1
C10 C11 H5 118.1
C13 C14 C15 119.5(3)
C13 C14 H6 120.3
C15 C14 H6 120.3
C21 C20 C19 122.3(4)
C21 C20 H7 118.9
C19 C20 H7 118.9
C8 C9 C10 121.6(3)
C8 C9 H8 119.2
C10 C9 H8 119.2
C36 C33 C34 107.7(4)
C36 C33 C3 109.3(3)
C34 C33 C3 111.6(3)
C36 C33 C35 110.4(4)
C34 C33 C35 108.5(4)
C3 C33 C35 109.5(3)
C1 C2 C3 123.2(4)
C1 C2 H9 118.4
C3 C2 H9 118.4
C5 C4 C3 121.3(3)
C5 C4 H10 119.4
C3 C4 H10 119.4
C4 C3 C2 118.6(4)
C4 C3 C33 123.5(3)
C2 C3 C33 117.9(4)
C17 C18 C19 123.7(4)
C17 C18 H11 118.2
C19 C18 H11 118.2
C26 C25 C24 121.2(4)
C26 C25 H12 119.4
C24 C25 H12 119.4
C18 C17 C22 117.5(4)
C18 C17 C16 125.1(4)
C22 C17 C16 117.2(4)
C37 C39 H13 109.5
C37 C39 H14 109.5
H13 C39 H14 109.5
C37 C39 H15 109.5
H13 C39 H15 109.5
H14 C39 H15 109.5
C25 C26 C27 117.5(4)
C25 C26 C45 123.4(3)
C27 C26 C45 119.0(4)
O1 C49 C50 108.2(3)
O1 C49 H49 110.1
C50 C49 H49 110.1
O1 C49 H50 110.1
C50 C49 H50 110.1
H49 C49 H50 108.4
C31 C32 O3 125.5(3)
C31 C32 C1 123.8(4)
O3 C32 C1 110.6(3)
C10 C37 C40 112.2(3)
C10 C37 C38 109.6(3)
C40 C37 C38 110.2(4)
C10 C37 C39 110.4(3)
C40 C37 C39 106.0(3)
C38 C37 C39 108.5(3)
C53 O4 C54 113.3(4)
C20 C21 C22 118.3(4)
C20 C21 C24 135.4(4)
C22 C21 C24 106.3(3)
O2 C51 H57 109.5
O2 C51 H58 109.5
H57 C51 H58 109.5
O2 C51 H59 109.5
H57 C51 H59 109.5
H58 C51 H59 109.5
C19 C41 C43 108.9(4)
C19 C41 C44 109.1(4)
C43 C41 C44 110.5(4)
C19 C41 C42 111.9(4)
C43 C41 C42 107.0(4)
C44 C41 C42 109.3(4)
C48 C45 C26 112.5(4)
C48 C45 C46 108.6(4)
C26 C45 C46 108.7(4)
C48 C45 C47 108.1(4)
C26 C45 C47 110.7(3)
C46 C45 C47 108.1(4)
O3 C52 C53 107.3(4)
O3 C52 H51 110.3
C53 C52 H51 110.3
O3 C52 H52 110.3
C53 C52 H52 110.3
H51 C52 H52 108.5
C33 C34 H16 109.5
C33 C34 H17 109.5
H16 C34 H17 109.5
C33 C34 H18 109.5
H16 C34 H18 109.5
H17 C34 H18 109.5
C33 C36 H19 109.5
C33 C36 H20 109.5
H19 C36 H20 109.5
C33 C36 H21 109.5
H19 C36 H21 109.5
H20 C36 H21 109.5
O4 C53 C52 108.5(4)
O4 C53 H53 110.0
C52 C53 H53 110.0
O4 C53 H54 110.0
C52 C53 H54 110.0
H53 C53 H54 108.4
C33 C35 H22 109.5
C33 C35 H23 109.5
H22 C35 H23 109.5
C33 C35 H24 109.5
H22 C35 H24 109.5
H23 C35 H24 109.5
C37 C38 H25 109.5
C37 C38 H26 109.5
H25 C38 H26 109.5
C37 C38 H27 109.5
H25 C38 H27 109.5
H26 C38 H27 109.5
C41 C42 H28 109.5
C41 C42 H29 109.5
H28 C42 H29 109.5
C41 C42 H30 109.5
H28 C42 H30 109.5
H29 C42 H30 109.5
C41 C43 H31 109.5
C41 C43 H32 109.5
H31 C43 H32 109.5
C41 C43 H33 109.5
H31 C43 H33 109.5
H32 C43 H33 109.5
C45 C46 H34 109.5
C45 C46 H35 109.5
H34 C46 H35 109.5
C45 C46 H36 109.5
H34 C46 H36 109.5
H35 C46 H36 109.5
C45 C47 H37 109.5
C45 C47 H38 109.5
H37 C47 H38 109.5
C45 C47 H39 109.5
H37 C47 H39 109.5
H38 C47 H39 109.5
O4 C54 H60 109.5
O4 C54 H61 109.5
H60 C54 H61 109.5
O4 C54 H62 109.5
H60 C54 H62 109.5
H61 C54 H62 109.5
C37 C40 H40 109.5
C37 C40 H41 109.5
H40 C40 H41 109.5
C37 C40 H42 109.5
H40 C40 H42 109.5
H41 C40 H42 109.5
C45 C48 H43 109.5
C45 C48 H44 109.5
H43 C48 H44 109.5
C45 C48 H45 109.5
H43 C48 H45 109.5
H44 C48 H45 109.5
C41 C44 H46 109.5
C41 C44 H47 109.5
H46 C44 H47 109.5
C41 C44 H48 109.5
H46 C44 H48 109.5
H47 C44 H48 109.5
O2 C50 C49 111.2(3)
O2 C50 H55 109.4
C49 C50 H55 109.4
O2 C50 H56 109.4
C49 C50 H56 109.4
H55 C50 H56 108.0

loop_
_geom_bond_atom_site_label_1
_geom_bond_atom_site_label_2
_geom_bond_distance
O1 C13 1.409(4)
O1 C49 1.442(4)
N1 C7 1.352(5)
N1 C6 1.373(5)
N1 H1 0.8800
O2 C50 1.388(4)
O2 C51 1.420(4)
O3 C32 1.367(4)
O3 C52 1.446(5)
C12 C11 1.378(5)
C12 C7 1.404(5)
C12 C13 1.482(5)
C6 C1 1.395(5)
C6 C5 1.432(5)
C8 C9 1.370(5)
C8 C7 1.434(5)
C8 C5 1.453(5)
N2 C22 1.370(5)
N2 C23 1.377(5)
N2 H2 0.8800
C23 C28 1.380(5)
C23 C24 1.415(5)
C22 C17 1.404(5)
C22 C21 1.425(5)
C28 C27 1.398(5)
C28 C29 1.458(5)
C24 C25 1.405(5)
C24 C21 1.451(5)
C15 C16 1.187(5)
C15 C14 1.426(5)
C10 C9 1.403(5)
C10 C11 1.420(5)
C10 C37 1.519(5)
C31 C32 1.340(5)
C31 C30 1.412(5)
C31 H3 0.9500
C16 C17 1.452(5)
C13 C14 1.343(5)
C29 C30 1.191(5)
C5 C4 1.386(5)
C27 C26 1.430(5)
C27 H4 0.9500
C1 C2 1.381(5)
C1 C32 1.468(5)
C19 C20 1.392(5)
C19 C18 1.406(5)
C19 C41 1.525(6)
C11 H5 0.9500
C14 H6 0.9500
C20 C21 1.378(5)
C20 H7 0.9500
C9 H8 0.9500
C33 C36 1.522(6)
C33 C34 1.530(5)
C33 C3 1.535(5)
C33 C35 1.541(6)
C2 C3 1.405(5)
C2 H9 0.9500
C4 C3 1.388(5)
C4 H10 0.9500
C18 C17 1.368(5)
C18 H11 0.9500
C25 C26 1.380(5)
C25 H12 0.9500
C39 C37 1.562(6)
C39 H13 0.9800
C39 H14 0.9800
C39 H15 0.9800
C26 C45 1.523(6)
C49 C50 1.484(5)
C49 H49 0.9900
C49 H50 0.9900
C37 C40 1.526(6)
C37 C38 1.526(6)
O4 C53 1.379(5)
O4 C54 1.422(6)
C51 H57 0.9800
C51 H58 0.9800
C51 H59 0.9800
C41 C43 1.526(6)
C41 C44 1.528(7)
C41 C42 1.531(6)
C45 C48 1.517(5)
C45 C46 1.541(6)
C45 C47 1.553(6)
C52 C53 1.494(6)
C52 H51 0.9900
C52 H52 0.9900
C34 H16 0.9800
C34 H17 0.9800
C34 H18 0.9800
C36 H19 0.9800
C36 H20 0.9800
C36 H21 0.9800
C53 H53 0.9900
C53 H54 0.9900
C35 H22 0.9800
C35 H23 0.9800
C35 H24 0.9800
C38 H25 0.9800
C38 H26 0.9800
C38 H27 0.9800
C42 H28 0.9800
C42 H29 0.9800
C42 H30 0.9800
C43 H31 0.9800
C43 H32 0.9800
C43 H33 0.9800
C46 H34 0.9800
C46 H35 0.9800
C46 H36 0.9800
C47 H37 0.9800
C47 H38 0.9800
C47 H39 0.9800
C54 H60 0.9800
C54 H61 0.9800
C54 H62 0.9800
C40 H40 0.9800
C40 H41 0.9800
C40 H42 0.9800
C48 H43 0.9800
C48 H44 0.9800
C48 H45 0.9800
C44 H46 0.9800
C44 H47 0.9800
C44 H48 0.9800
C50 H55 0.9900
C50 H56 0.9900

loop_
_geom_torsion_atom_site_label_1
_geom_torsion_atom_site_label_2
_geom_torsion_atom_site_label_3
_geom_torsion_atom_site_label_4
_geom_torsion
C7 N1 C6 C1 -178.0(4)
C7 N1 C6 C5 0.1(4)
C22 N2 C23 C28 178.2(4)
C22 N2 C23 C24 0.6(4)
C23 N2 C22 C17 -176.0(4)
C23 N2 C22 C21 0.6(4)
C6 N1 C7 C12 -179.0(4)
C6 N1 C7 C8 -1.2(4)
C11 C12 C7 N1 176.0(4)
C13 C12 C7 N1 -1.8(6)
C11 C12 C7 C8 -1.6(5)
C13 C12 C7 C8 -179.4(3)
C9 C8 C7 N1 -176.6(3)
C5 C8 C7 N1 1.8(4)
C9 C8 C7 C12 1.5(5)
C5 C8 C7 C12 179.9(3)
N2 C23 C28 C27 -174.3(4)
C24 C23 C28 C27 3.1(5)
N2 C23 C28 C29 5.4(6)
C24 C23 C28 C29 -177.2(3)
N2 C23 C24 C25 175.4(3)
C28 C23 C24 C25 -2.5(5)
N2 C23 C24 C21 -1.4(4)
C28 C23 C24 C21 -179.4(3)
C14 C15 C16 C17 -15(6)
C49 O1 C13 C14 105.0(4)
C49 O1 C13 C12 -79.4(4)
C11 C12 C13 C14 -29.2(6)
C7 C12 C13 C14 148.4(4)
C11 C12 C13 O1 155.9(4)
C7 C12 C13 O1 -26.5(5)
C23 C28 C29 C30 -39(3)
C27 C28 C29 C30 141(3)
N1 C6 C5 C4 -176.4(3)
C1 C6 C5 C4 1.9(5)
N1 C6 C5 C8 1.1(4)
C1 C6 C5 C8 179.3(3)
C9 C8 C5 C4 -6.9(7)
C7 C8 C5 C4 175.1(4)
C9 C8 C5 C6 176.3(4)
C7 C8 C5 C6 -1.7(4)
C28 C29 C30 C31 6(5)
C32 C31 C30 C29 -108(2)
C23 C28 C27 C26 -1.9(6)
C29 C28 C27 C26 178.4(4)
N1 C6 C1 C2 175.4(4)
C5 C6 C1 C2 -2.4(5)
N1 C6 C1 C32 -1.6(6)
C5 C6 C1 C32 -179.4(3)
C7 C12 C11 C10 0.9(6)
C13 C12 C11 C10 178.5(4)
C9 C10 C11 C12 0.0(6)
C37 C10 C11 C12 177.9(4)
O1 C13 C14 C15 -0.8(5)
C12 C13 C14 C15 -175.7(4)
C16 C15 C14 C13 7(3)
C18 C19 C20 C21 0.5(6)
C41 C19 C20 C21 177.4(4)
C7 C8 C9 C10 -0.6(6)
C5 C8 C9 C10 -178.4(4)
C11 C10 C9 C8 -0.1(5)
C37 C10 C9 C8 -178.1(4)
C6 C1 C2 C3 1.0(6)
C32 C1 C2 C3 178.0(4)
C6 C5 C4 C3 0.1(6)
C8 C5 C4 C3 -176.4(4)
C5 C4 C3 C2 -1.4(6)
C5 C4 C3 C33 177.7(4)
C1 C2 C3 C4 0.8(6)
C1 C2 C3 C33 -178.4(4)
C36 C33 C3 C4 127.0(4)
C34 C33 C3 C4 8.0(6)
C35 C33 C3 C4 -112.0(4)
C36 C33 C3 C2 -53.8(5)
C34 C33 C3 C2 -172.8(4)
C35 C33 C3 C2 67.1(5)
C20 C19 C18 C17 1.3(6)
C41 C19 C18 C17 -175.6(4)
C23 C24 C25 C26 0.7(6)
C21 C24 C25 C26 176.6(4)
C19 C18 C17 C22 -2.9(6)
C19 C18 C17 C16 172.4(4)
N2 C22 C17 C18 179.0(4)
C21 C22 C17 C18 2.9(5)
N2 C22 C17 C16 3.4(6)
C21 C22 C17 C16 -172.8(3)
C15 C16 C17 C18 -142(3)
C15 C16 C17 C22 34(3)
C24 C25 C26 C27 0.5(6)
C24 C25 C26 C45 -178.3(4)
C28 C27 C26 C25 0.1(6)
C28 C27 C26 C45 178.9(4)
C13 O1 C49 C50 173.5(3)
C30 C31 C32 O3 -19.1(7)
C30 C31 C32 C1 157.2(4)
C52 O3 C32 C31 -25.4(6)
C52 O3 C32 C1 157.9(3)
C2 C1 C32 C31 151.4(4)
C6 C1 C32 C31 -31.8(6)
C2 C1 C32 O3 -31.9(5)
C6 C1 C32 O3 144.9(4)
C9 C10 C37 C40 -168.9(4)
C11 C10 C37 C40 13.2(6)
C9 C10 C37 C38 68.4(5)
C11 C10 C37 C38 -109.5(4)
C9 C10 C37 C39 -51.0(5)
C11 C10 C37 C39 131.1(4)
C19 C20 C21 C22 -0.5(6)
C19 C20 C21 C24 -176.1(4)
N2 C22 C21 C20 -178.2(3)
C17 C22 C21 C20 -1.3(5)
N2 C22 C21 C24 -1.4(4)
C17 C22 C21 C24 175.5(3)
C25 C24 C21 C20 1.5(7)
C23 C24 C21 C20 177.7(4)
C25 C24 C21 C22 -174.5(4)
C23 C24 C21 C22 1.8(4)
C20 C19 C41 C43 60.1(5)
C18 C19 C41 C43 -123.1(4)
C20 C19 C41 C44 -60.6(5)
C18 C19 C41 C44 116.1(5)
C20 C19 C41 C42 178.3(4)
C18 C19 C41 C42 -5.0(6)
C25 C26 C45 C48 -2.7(6)
C27 C26 C45 C48 178.5(4)
C25 C26 C45 C46 -123.1(4)
C27 C26 C45 C46 58.1(5)
C25 C26 C45 C47 118.3(4)
C27 C26 C45 C47 -60.5(5)
C32 O3 C52 C53 -156.7(4)
C54 O4 C53 C52 179.6(4)
O3 C52 C53 O4 -71.4(5)
C51 O2 C50 C49 -175.1(3)
O1 C49 C50 O2 -67.1(4)

loop_
_cod_related_entry_id
_cod_related_entry_database
_cod_related_entry_code
1 ChemSpider 30652102
